data_2208659
loop_
_publ_author_name
'Koketsu, Mamoru'
'Ebihara, Masahiro'
'Ishihara, Hideharu'

_publ_section_title 4-Hydroxy-4-methyl-6-phenyl-2-<i>p</i>-tolyl-5,6-dihydro-4<i>H</i>-1,3-selenazine
_journal_coeditor_code LH2013
_journal_issue 4
_journal_name_full 'Acta Crystallographica Section E'
_journal_page_first o1347
_journal_page_last o1349
_journal_paper_doi 10.1107/S1600536806007884
_journal_volume 62
_journal_year 2006
_chemical_formula_iupac 'C18 H19 N O Se'
_chemical_formula_moiety 'C18 H19 N O Se'
_chemical_formula_sum 'C18 H19 N O Se'
_chemical_formula_weight 344.30
_chemical_name_common 5,6-dihydro-4H-1,3-selenazine
_chemical_name_systematic
;
4-Hydroxy-4-methyl-6-phenyl-2-p-tolyl-5,6-dihydro-4H-1,3-selenazine
;
_space_group_IT_number 14
_symmetry_cell_setting monoclinic
_symmetry_space_group_name_Hall '-P 2ybc'
_symmetry_space_group_name_H-M 'P 1 21/c 1'
_atom_sites_solution_hydrogens geom
_atom_sites_solution_primary direct
_atom_sites_solution_secondary difmap
_audit_creation_method SHELXL-97
_cell_angle_alpha 90
_cell_angle_beta 103.190(10)
_cell_angle_gamma 90
_cell_formula_units_Z 8
_cell_length_a 18.0846(10)
_cell_length_b 16.9821(10)
_cell_length_c 10.8354(10)
_cell_measurement_reflns_used 13476
_cell_measurement_temperature 190(2)
_cell_measurement_theta_max 27.5
_cell_measurement_theta_min 2.9
_cell_volume 3239.9(4)
_computing_cell_refinement 'SCALEPACK (Otwinowski & Minor, 1997)'
_computing_data_collection 'COLLECT (Nonius, 2000)'
_computing_data_reduction 'SCALEPACK and DENZO (Otwinowski & Minor, 1997)'
_computing_molecular_graphics 'ORTEPII (Johnson, 1976)'
_computing_publication_material SHELXL97
_computing_structure_refinement 'SHELXL97 (Sheldrick, 1997)'
_computing_structure_solution 'SHELXS97 (Sheldrick, 1997)'
_diffrn_ambient_temperature 190(2)
_diffrn_detector_area_resol_mean 9
_diffrn_measured_fraction_theta_full 0.998
_diffrn_measured_fraction_theta_max 0.998
_diffrn_measurement_device_type 'Bruker-Nonius KappaCCD'
_diffrn_measurement_method '\f scans and \w scans with \k offsets'
_diffrn_radiation_monochromator graphite
_diffrn_radiation_source 'fine-focus sealed tube'
_diffrn_radiation_type MoK\a
_diffrn_radiation_wavelength 0.71073
_diffrn_reflns_av_R_equivalents 0.0341
_diffrn_reflns_av_sigmaI/netI 0.0305
_diffrn_reflns_limit_h_max 23
_diffrn_reflns_limit_h_min -23
_diffrn_reflns_limit_k_max 20
_diffrn_reflns_limit_k_min -22
_diffrn_reflns_limit_l_max 14
_diffrn_reflns_limit_l_min -14
_diffrn_reflns_number 26451
_diffrn_reflns_theta_full 27.50
_diffrn_reflns_theta_max 27.50
_diffrn_reflns_theta_min 3.08
_diffrn_standards_number 0
_exptl_absorpt_coefficient_mu 2.316
_exptl_absorpt_correction_T_max 0.8014
_exptl_absorpt_correction_T_min 0.5244
_exptl_absorpt_correction_type multi-scan
_exptl_absorpt_process_details '(SCALEPACK; Otwinowski & Minor, 1997)'
_exptl_crystal_colour colorless
_exptl_crystal_density_diffrn 1.412
_exptl_crystal_density_method 'not measured'
_exptl_crystal_description prism
_exptl_crystal_F_000 1408
_exptl_crystal_size_max 0.32
_exptl_crystal_size_mid 0.20
_exptl_crystal_size_min 0.10
_refine_diff_density_max 0.530
_refine_diff_density_min -0.543
_refine_ls_extinction_method none
_refine_ls_goodness_of_fit_ref 1.034
_refine_ls_hydrogen_treatment constr
_refine_ls_matrix_type full
_refine_ls_number_parameters 387
_refine_ls_number_reflns 7417
_refine_ls_number_restraints 0
_refine_ls_restrained_S_all 1.034
_refine_ls_R_factor_all 0.0424
_refine_ls_R_factor_gt 0.0300
_refine_ls_shift/su_max 0.003
_refine_ls_shift/su_mean 0.000
_refine_ls_structure_factor_coef Fsqd
_refine_ls_weighting_details 'calc w=1/[\s^2^(Fo^2^)+(0.0236P)^2^+1.8946P] where P=(Fo^2^+2Fc^2^)/3'
_refine_ls_weighting_scheme calc
_refine_ls_wR_factor_gt 0.0632
_refine_ls_wR_factor_ref 0.0684
_reflns_number_gt 6160
_reflns_number_total 7417
_reflns_threshold_expression I>2\s(I)
_cod_data_source_file lh2013.cif
_cod_data_source_block I
_cod_original_sg_symbol_H-M 'P 21/c'
_cod_database_code 2208659
_cod_database_fobs_code 2208659

loop_
_symmetry_equiv_pos_as_xyz
'x, y, z'
'-x, y+1/2, -z+1/2'
'-x, -y, -z'
'x, -y-1/2, z-1/2'

loop_
_atom_site_type_symbol
_atom_site_label
_atom_site_fract_x
_atom_site_fract_y
_atom_site_fract_z
_atom_site_U_iso_or_equiv
_atom_site_adp_type
_atom_site_calc_flag
_atom_site_refinement_flags
_atom_site_occupancy
Se Se1 0.264428(11) 0.035403(13) 0.47358(2) 0.03695(7) Uani d . 1
C C1 0.35666(10) 0.06704(11) 0.42828(18) 0.0269(4) Uani d . 1
N N1 0.40879(8) 0.02311(9) 0.40645(15) 0.0259(3) Uani d . 1
C C2 0.40720(10) -0.06372(11) 0.41437(19) 0.0272(4) Uani d . 1
C C3 0.32762(10) -0.09914(11) 0.37988(19) 0.0283(4) Uani d . 1
H H1 0.3012 -0.0797 0.2951 0.034 Uiso calc R 1
H H2 0.3319 -0.1571 0.3745 0.034 Uiso calc R 1
C C4 0.27990(11) -0.07933(12) 0.47459(19) 0.0293(4) Uani d . 1
H H3 0.3087 -0.0953 0.5610 0.035 Uiso calc R 1
C C5 0.36355(10) 0.15365(11) 0.41577(18) 0.0273(4) Uani d . 1
C C6 0.33480(11) 0.20683(12) 0.4910(2) 0.0327(4) Uani d . 1
H H4 0.3079 0.1879 0.5507 0.039 Uiso calc R 1
C C7 0.34519(12) 0.28696(12) 0.4793(2) 0.0368(5) Uani d . 1
H H5 0.3253 0.3224 0.5314 0.044 Uiso calc R 1
C C8 0.38405(12) 0.31663(12) 0.3927(2) 0.0367(5) Uani d . 1
C C9 0.41108(11) 0.26344(12) 0.3165(2) 0.0356(5) Uani d . 1
H H6 0.4369 0.2825 0.2553 0.043 Uiso calc R 1
C C10 0.40132(11) 0.18334(12) 0.32751(19) 0.0314(4) Uani d . 1
H H7 0.4206 0.1482 0.2743 0.038 Uiso calc R 1
C C11 0.39684(15) 0.40387(13) 0.3814(3) 0.0561(7) Uani d . 1
H H8 0.4514 0.4150 0.4045 0.084 Uiso calc R 1
H H9 0.3714 0.4325 0.4384 0.084 Uiso calc R 1
H H10 0.3760 0.4207 0.2938 0.084 Uiso calc R 1
O O1 0.43975(7) -0.08583(8) 0.54133(13) 0.0316(3) Uani d . 1
H H11 0.4850 -0.0703 0.5615 0.046(7) Uiso calc R 1
C C12 0.45430(12) -0.09404(13) 0.3247(2) 0.0379(5) Uani d . 1
H H12 0.4302 -0.0786 0.2376 0.057 Uiso calc R 1
H H13 0.4576 -0.1516 0.3302 0.057 Uiso calc R 1
H H14 0.5055 -0.0714 0.3483 0.057 Uiso calc R 1
C C13 0.20361(10) -0.11978(11) 0.44733(19) 0.0287(4) Uani d . 1
C C14 0.18347(11) -0.16600(12) 0.5404(2) 0.0352(5) Uani d . 1
H H15 0.2164 -0.1691 0.6222 0.042 Uiso calc R 1
C C15 0.11585(13) -0.20763(13) 0.5147(2) 0.0429(5) Uani d . 1
H H16 0.1028 -0.2393 0.5788 0.052 Uiso calc R 1
C C16 0.06738(12) -0.20328(13) 0.3966(2) 0.0414(5) Uani d . 1
H H17 0.0213 -0.2324 0.3788 0.050 Uiso calc R 1
C C17 0.08616(12) -0.15642(14) 0.3044(2) 0.0414(5) Uani d . 1
H H18 0.0526 -0.1527 0.2232 0.050 Uiso calc R 1
C C18 0.15385(11) -0.11468(13) 0.3296(2) 0.0375(5) Uani d . 1
H H19 0.1662 -0.0823 0.2656 0.045 Uiso calc R 1
Se Se2 0.237195(11) 0.485348(12) 0.55498(2) 0.03079(6) Uani d . 1
C C19 0.13948(10) 0.43604(11) 0.50247(17) 0.0239(4) Uani d . 1
N N2 0.07842(9) 0.46638(9) 0.43962(15) 0.0259(3) Uani d . 1
C C20 0.07275(10) 0.55030(11) 0.40073(19) 0.0274(4) Uani d . 1
C C21 0.14450(10) 0.58368(11) 0.36836(19) 0.0291(4) Uani d . 1
H H20 0.1593 0.5493 0.3042 0.035 Uiso calc R 1
H H21 0.1328 0.6364 0.3298 0.035 Uiso calc R 1
C C22 0.21157(10) 0.59093(11) 0.48163(19) 0.0285(4) Uani d . 1
H H22 0.1961 0.6249 0.5469 0.034 Uiso calc R 1
C C23 0.14158(10) 0.35199(11) 0.54131(18) 0.0250(4) Uani d . 1
C C24 0.18222(11) 0.32706(12) 0.65996(19) 0.0331(4) Uani d . 1
H H23 0.2109 0.3641 0.7172 0.040 Uiso calc R 1
C C25 0.18103(12) 0.24883(12) 0.6949(2) 0.0362(5) Uani d . 1
H H24 0.2086 0.2330 0.7766 0.043 Uiso calc R 1
C C26 0.14070(12) 0.19316(12) 0.6136(2) 0.0340(5) Uani d . 1
C C27 0.10213(12) 0.21771(12) 0.4942(2) 0.0355(5) Uani d . 1
H H25 0.0753 0.1801 0.4358 0.043 Uiso calc R 1
C C28 0.10189(11) 0.29608(11) 0.45823(19) 0.0298(4) Uani d . 1
H H26 0.0744 0.3117 0.3764 0.036 Uiso calc R 1
C C29 0.13594(15) 0.10894(13) 0.6558(3) 0.0480(6) Uani d . 1
H H27 0.1276 0.0741 0.5819 0.072 Uiso calc R 1
H H28 0.0937 0.1036 0.6979 0.072 Uiso calc R 1
H H29 0.1835 0.0945 0.7151 0.072 Uiso calc R 1
O O2 0.05925(7) 0.59517(8) 0.50362(13) 0.0312(3) Uani d . 1
H H30 0.0185 0.5803 0.5211 0.041(7) Uiso calc R 1
C C30 0.00638(11) 0.55635(13) 0.2862(2) 0.0359(5) Uani d . 1
H H31 0.0185 0.5277 0.2148 0.054 Uiso calc R 1
H H32 -0.0031 0.6118 0.2631 0.054 Uiso calc R 1
H H33 -0.0390 0.5334 0.3068 0.054 Uiso calc R 1
C C31 0.28382(11) 0.62408(11) 0.45408(19) 0.0300(4) Uani d . 1
C C32 0.32394(12) 0.68126(12) 0.5337(2) 0.0371(5) Uani d . 1
H H34 0.3048 0.7005 0.6026 0.045 Uiso calc R 1
C C33 0.39192(13) 0.71047(14) 0.5133(3) 0.0478(6) Uani d . 1
H H35 0.4188 0.7499 0.5678 0.057 Uiso calc R 1
C C34 0.42033(13) 0.68265(15) 0.4148(3) 0.0495(6) Uani d . 1
H H36 0.4671 0.7024 0.4017 0.059 Uiso calc R 1
C C35 0.38109(12) 0.62601(15) 0.3347(2) 0.0449(6) Uani d . 1
H H37 0.4006 0.6070 0.2660 0.054 Uiso calc R 1
C C36 0.31314(11) 0.59673(13) 0.3543(2) 0.0362(5) Uani d . 1
H H38 0.2864 0.5576 0.2990 0.043 Uiso calc R 1

loop_
_atom_site_aniso_label
_atom_site_aniso_U_11
_atom_site_aniso_U_22
_atom_site_aniso_U_33
_atom_site_aniso_U_12
_atom_site_aniso_U_13
_atom_site_aniso_U_23
Se1 0.02869(11) 0.03553(12) 0.05278(15) -0.00439(8) 0.02206(10) -0.00551(9)
C1 0.0201(9) 0.0343(11) 0.0265(10) -0.0038(8) 0.0055(7) -0.0004(8)
N1 0.0190(7) 0.0288(8) 0.0301(9) -0.0016(6) 0.0058(6) 0.0021(7)
C2 0.0205(9) 0.0286(10) 0.0326(11) -0.0014(7) 0.0064(8) 0.0000(8)
C3 0.0227(9) 0.0291(10) 0.0329(11) -0.0017(8) 0.0059(8) -0.0005(8)
C4 0.0249(9) 0.0339(11) 0.0295(11) -0.0048(8) 0.0069(8) 0.0026(8)
C5 0.0206(9) 0.0319(10) 0.0278(10) -0.0001(8) 0.0020(7) 0.0005(8)
C6 0.0296(10) 0.0352(11) 0.0351(11) 0.0004(8) 0.0107(9) -0.0001(9)
C7 0.0335(11) 0.0329(11) 0.0457(13) 0.0051(9) 0.0126(9) -0.0027(9)
C8 0.0305(11) 0.0320(11) 0.0469(13) 0.0014(9) 0.0074(9) 0.0052(9)
C9 0.0315(11) 0.0368(12) 0.0408(12) 0.0006(9) 0.0126(9) 0.0092(9)
C10 0.0276(10) 0.0335(11) 0.0342(11) 0.0029(8) 0.0092(8) 0.0020(9)
C11 0.0615(17) 0.0327(13) 0.081(2) 0.0024(12) 0.0318(15) 0.0055(12)
O1 0.0193(7) 0.0367(8) 0.0369(8) -0.0020(6) 0.0027(6) 0.0077(6)
C12 0.0299(11) 0.0390(12) 0.0481(13) -0.0031(9) 0.0160(9) -0.0071(10)
C13 0.0219(9) 0.0317(10) 0.0335(11) -0.0008(8) 0.0083(8) 0.0016(8)
C14 0.0296(11) 0.0390(12) 0.0377(12) -0.0018(9) 0.0089(9) 0.0066(9)
C15 0.0391(12) 0.0423(13) 0.0524(15) -0.0069(10) 0.0210(11) 0.0082(11)
C16 0.0268(11) 0.0409(13) 0.0578(15) -0.0098(9) 0.0126(10) -0.0050(11)
C17 0.0245(10) 0.0544(14) 0.0432(13) -0.0047(10) 0.0036(9) -0.0009(11)
C18 0.0258(10) 0.0486(13) 0.0384(12) -0.0054(9) 0.0078(9) 0.0088(10)
Se2 0.02259(10) 0.03010(11) 0.03729(12) -0.00358(8) 0.00190(8) 0.00563(8)
C19 0.0214(9) 0.0278(10) 0.0234(9) -0.0024(7) 0.0069(7) -0.0020(7)
N2 0.0237(8) 0.0256(8) 0.0287(9) 0.0003(6) 0.0067(6) 0.0005(6)
C20 0.0254(9) 0.0242(10) 0.0331(11) 0.0020(7) 0.0073(8) 0.0017(8)
C21 0.0266(10) 0.0270(10) 0.0349(11) 0.0014(8) 0.0096(8) 0.0051(8)
C22 0.0281(10) 0.0246(10) 0.0345(11) -0.0022(8) 0.0109(8) -0.0007(8)
C23 0.0197(9) 0.0276(10) 0.0292(10) -0.0005(7) 0.0087(7) 0.0002(8)
C24 0.0295(10) 0.0371(11) 0.0302(11) -0.0041(9) 0.0016(8) 0.0022(9)
C25 0.0326(11) 0.0387(12) 0.0365(12) 0.0037(9) 0.0066(9) 0.0120(9)
C26 0.0341(11) 0.0297(11) 0.0447(13) 0.0060(9) 0.0223(10) 0.0069(9)
C27 0.0404(12) 0.0281(11) 0.0412(13) -0.0046(9) 0.0162(10) -0.0042(9)
C28 0.0290(10) 0.0290(10) 0.0308(11) -0.0009(8) 0.0057(8) 0.0013(8)
C29 0.0607(15) 0.0298(12) 0.0643(16) 0.0080(11) 0.0367(13) 0.0117(11)
O2 0.0262(7) 0.0294(7) 0.0411(8) -0.0017(6) 0.0140(6) -0.0045(6)
C30 0.0292(10) 0.0379(11) 0.0377(12) 0.0031(9) 0.0015(9) 0.0058(9)
C31 0.0253(9) 0.0261(10) 0.0380(12) -0.0009(8) 0.0062(8) 0.0065(8)
C32 0.0334(11) 0.0293(11) 0.0459(13) -0.0022(9) 0.0034(9) 0.0044(9)
C33 0.0346(12) 0.0366(13) 0.0648(17) -0.0110(10) -0.0042(11) 0.0105(11)
C34 0.0264(11) 0.0541(15) 0.0670(17) -0.0053(10) 0.0090(11) 0.0266(13)
C35 0.0336(12) 0.0574(15) 0.0462(14) 0.0010(11) 0.0144(10) 0.0158(11)
C36 0.0294(11) 0.0389(12) 0.0403(12) -0.0026(9) 0.0077(9) 0.0036(9)

loop_
_atom_type_symbol
_atom_type_description
_atom_type_scat_dispersion_real
_atom_type_scat_dispersion_imag
_atom_type_scat_source
C C 0.0033 0.0016 'International Tables Vol C Tables 4.2.6.8 and 6.1.1.4'
H H 0.0000 0.0000 'International Tables Vol C Tables 4.2.6.8 and 6.1.1.4'
N N 0.0061 0.0033 'International Tables Vol C Tables 4.2.6.8 and 6.1.1.4'
O O 0.0106 0.0060 'International Tables Vol C Tables 4.2.6.8 and 6.1.1.4'
Se Se -0.0929 2.2259 'International Tables Vol C Tables 4.2.6.8 and 6.1.1.4'

loop_
_geom_angle_atom_site_label_1
_geom_angle_atom_site_label_2
_geom_angle_atom_site_label_3
_geom_angle
_geom_angle_publ_flag
C1 Se1 C4 98.50(8) y
N1 C1 C5 119.01(16) y
N1 C1 Se1 127.61(15) y
C5 C1 Se1 113.36(13) y
C1 N1 C2 123.50(15) y
O1 C2 N1 108.14(15) y
O1 C2 C12 111.18(16) y
N1 C2 C12 106.23(15) y
O1 C2 C3 107.03(15) y
N1 C2 C3 114.14(15) y
C12 C2 C3 110.16(16) y
C4 C3 C2 113.34(16) y
C4 C3 H1 108.9 ?
C2 C3 H1 108.9 ?
C4 C3 H2 108.9 ?
C2 C3 H2 108.9 ?
H1 C3 H2 107.7 ?
C13 C4 C3 113.66(16) y
C13 C4 Se1 109.10(13) y
C3 C4 Se1 108.48(13) y
C13 C4 H3 108.5 ?
C3 C4 H3 108.5 ?
Se1 C4 H3 108.5 ?
C10 C5 C6 118.33(18) ?
C10 C5 C1 119.11(17) ?
C6 C5 C1 122.55(17) ?
C7 C6 C5 120.45(19) ?
C7 C6 H4 119.8 ?
C5 C6 H4 119.8 ?
C6 C7 C8 121.3(2) ?
C6 C7 H5 119.4 ?
C8 C7 H5 119.4 ?
C9 C8 C7 117.90(19) ?
C9 C8 C11 120.6(2) ?
C7 C8 C11 121.5(2) ?
C10 C9 C8 121.38(19) ?
C10 C9 H6 119.3 ?
C8 C9 H6 119.3 ?
C9 C10 C5 120.63(19) ?
C9 C10 H7 119.7 ?
C5 C10 H7 119.7 ?
C8 C11 H8 109.5 ?
C8 C11 H9 109.5 ?
H8 C11 H9 109.5 ?
C8 C11 H10 109.5 ?
H8 C11 H10 109.5 ?
H9 C11 H10 109.5 ?
C2 O1 H11 109.5 ?
C2 C12 H12 109.5 ?
C2 C12 H13 109.5 ?
H12 C12 H13 109.5 ?
C2 C12 H14 109.5 ?
H12 C12 H14 109.5 ?
H13 C12 H14 109.5 ?
C18 C13 C14 118.71(18) ?
C18 C13 C4 121.62(17) ?
C14 C13 C4 119.62(18) ?
C15 C14 C13 120.5(2) ?
C15 C14 H15 119.7 ?
C13 C14 H15 119.7 ?
C16 C15 C14 120.3(2) ?
C16 C15 H16 119.8 ?
C14 C15 H16 119.8 ?
C15 C16 C17 119.6(2) ?
C15 C16 H17 120.2 ?
C17 C16 H17 120.2 ?
C16 C17 C18 120.3(2) ?
C16 C17 H18 119.8 ?
C18 C17 H18 119.8 ?
C13 C18 C17 120.5(2) ?
C13 C18 H19 119.7 ?
C17 C18 H19 119.7 ?
C19 Se2 C22 99.28(8) y
N2 C19 C23 120.36(16) y
N2 C19 Se2 127.74(14) y
C23 C19 Se2 111.87(13) y
C19 N2 C20 122.60(16) y
O2 C20 N2 107.84(15) y
O2 C20 C30 111.12(16) y
N2 C20 C30 106.71(16) y
O2 C20 C21 106.79(15) y
N2 C20 C21 114.48(15) y
C30 C20 C21 109.94(16) y
C22 C21 C20 114.04(16) y
C22 C21 H20 108.7 ?
C20 C21 H20 108.7 ?
C22 C21 H21 108.7 ?
C20 C21 H21 108.7 ?
H20 C21 H21 107.6 ?
C31 C22 C21 115.87(16) y
C31 C22 Se2 106.47(12) y
C21 C22 Se2 108.80(13) y
C31 C22 H22 108.5 ?
C21 C22 H22 108.5 ?
Se2 C22 H22 108.5 ?
C28 C23 C24 118.42(18) ?
C28 C23 C19 119.78(17) ?
C24 C23 C19 121.81(17) ?
C25 C24 C23 120.44(19) ?
C25 C24 H23 119.8 ?
C23 C24 H23 119.8 ?
C26 C25 C24 121.5(2) ?
C26 C25 H24 119.3 ?
C24 C25 H24 119.3 ?
C25 C26 C27 117.98(19) ?
C25 C26 C29 120.9(2) ?
C27 C26 C29 121.1(2) ?
C28 C27 C26 121.3(2) ?
C28 C27 H25 119.4 ?
C26 C27 H25 119.4 ?
C27 C28 C23 120.38(19) ?
C27 C28 H26 119.8 ?
C23 C28 H26 119.8 ?
C26 C29 H27 109.5 ?
C26 C29 H28 109.5 ?
H27 C29 H28 109.5 ?
C26 C29 H29 109.5 ?
H27 C29 H29 109.5 ?
H28 C29 H29 109.5 ?
C20 O2 H30 109.5 ?
C20 C30 H31 109.5 ?
C20 C30 H32 109.5 ?
H31 C30 H32 109.5 ?
C20 C30 H33 109.5 ?
H31 C30 H33 109.5 ?
H32 C30 H33 109.5 ?
C36 C31 C32 118.65(19) ?
C36 C31 C22 121.96(18) ?
C32 C31 C22 119.33(19) ?
C31 C32 C33 120.5(2) ?
C31 C32 H34 119.8 ?
C33 C32 H34 119.8 ?
C34 C33 C32 120.2(2) ?
C34 C33 H35 119.9 ?
C32 C33 H35 119.9 ?
C33 C34 C35 120.0(2) ?
C33 C34 H36 120.0 ?
C35 C34 H36 120.0 ?
C34 C35 C36 120.0(2) ?
C34 C35 H37 120.0 ?
C36 C35 H37 120.0 ?
C35 C36 C31 120.6(2) ?
C35 C36 H38 119.7 ?
C31 C36 H38 119.7 ?

loop_
_geom_bond_atom_site_label_1
_geom_bond_atom_site_label_2
_geom_bond_distance
_geom_bond_publ_flag
Se1 C1 1.9197(18) y
Se1 C4 1.968(2) y
C1 N1 1.266(2) y
C1 C5 1.485(3) y
N1 C2 1.478(2) y
C2 O1 1.418(2) y
C2 C12 1.521(3) y
C2 C3 1.525(2) y
C3 C4 1.522(3) y
C3 H1 0.9900 ?
C3 H2 0.9900 ?
C4 C13 1.509(3) y
C4 H3 1.0000 ?
C5 C10 1.390(3) ?
C5 C6 1.394(3) ?
C6 C7 1.384(3) ?
C6 H4 0.9500 ?
C7 C8 1.388(3) ?
C7 H5 0.9500 ?
C8 C9 1.386(3) ?
C8 C11 1.509(3) ?
C9 C10 1.380(3) ?
C9 H6 0.9500 ?
C10 H7 0.9500 ?
C11 H8 0.9800 ?
C11 H9 0.9800 ?
C11 H10 0.9800 ?
O1 H11 0.8400 ?
C12 H12 0.9800 ?
C12 H13 0.9800 ?
C12 H14 0.9800 ?
C13 C18 1.386(3) ?
C13 C14 1.390(3) ?
C14 C15 1.385(3) ?
C14 H15 0.9500 ?
C15 C16 1.378(3) ?
C15 H16 0.9500 ?
C16 C17 1.379(3) ?
C16 H17 0.9500 ?
C17 C18 1.387(3) ?
C17 H18 0.9500 ?
C18 H19 0.9500 ?
Se2 C19 1.9206(18) y
Se2 C22 1.9731(19) y
C19 N2 1.267(2) y
C19 C23 1.486(3) y
N2 C20 1.483(2) y
C20 O2 1.417(2) y
C20 C30 1.520(3) y
C20 C21 1.528(2) y
C21 C22 1.521(3) y
C21 H20 0.9900 ?
C21 H21 0.9900 ?
C22 C31 1.514(3) y
C22 H22 1.0000 ?
C23 C28 1.390(3) ?
C23 C24 1.393(3) ?
C24 C25 1.383(3) ?
C24 H23 0.9500 ?
C25 C26 1.382(3) ?
C25 H24 0.9500 ?
C26 C27 1.387(3) ?
C26 C29 1.510(3) ?
C27 C28 1.387(3) ?
C27 H25 0.9500 ?
C28 H26 0.9500 ?
C29 H27 0.9800 ?
C29 H28 0.9800 ?
C29 H29 0.9800 ?
O2 H30 0.8400 ?
C30 H31 0.9800 ?
C30 H32 0.9800 ?
C30 H33 0.9800 ?
C31 C36 1.388(3) ?
C31 C32 1.388(3) ?
C32 C33 1.389(3) ?
C32 H34 0.9500 ?
C33 C34 1.370(4) ?
C33 H35 0.9500 ?
C34 C35 1.379(4) ?
C34 H36 0.9500 ?
C35 C36 1.386(3) ?
C35 H37 0.9500 ?
C36 H38 0.9500 ?

loop_
_geom_hbond_atom_site_label_D
_geom_hbond_atom_site_label_H
_geom_hbond_atom_site_label_A
_geom_hbond_site_symmetry_A
_geom_hbond_distance_DH
_geom_hbond_distance_HA
_geom_hbond_distance_DA
_geom_hbond_angle_DHA
O1 H11 N1 3_656 0.84 2.04 2.872(2) 173
O2 H30 N2 3_566 0.84 2.06 2.893(2) 175

loop_
_geom_torsion_atom_site_label_1
_geom_torsion_atom_site_label_2
_geom_torsion_atom_site_label_3
_geom_torsion_atom_site_label_4
_geom_torsion
_geom_torsion_publ_flag
C4 Se1 C1 N1 0.36(19) ?
C4 Se1 C1 C5 178.76(14) ?
C5 C1 N1 C2 -179.15(17) ?
Se1 C1 N1 C2 -0.8(3) ?
C1 N1 C2 O1 -87.5(2) ?
C1 N1 C2 C12 153.10(18) ?
C1 N1 C2 C3 31.5(3) ?
O1 C2 C3 C4 52.2(2) ?
N1 C2 C3 C4 -67.4(2) ?
C12 C2 C3 C4 173.21(17) ?
C2 C3 C4 C13 -175.04(16) ?
C2 C3 C4 Se1 63.43(18) ?
C1 Se1 C4 C13 -153.72(13) ?
C1 Se1 C4 C3 -29.43(14) ?
N1 C1 C5 C10 31.1(3) y
Se1 C1 C5 C10 -147.47(15) y
N1 C1 C5 C6 -147.67(19) y
Se1 C1 C5 C6 33.8(2) y
C10 C5 C6 C7 -1.3(3) ?
C1 C5 C6 C7 177.47(19) ?
C5 C6 C7 C8 0.2(3) ?
C6 C7 C8 C9 1.1(3) ?
C6 C7 C8 C11 -178.8(2) ?
C7 C8 C9 C10 -1.4(3) ?
C11 C8 C9 C10 178.6(2) ?
C8 C9 C10 C5 0.3(3) ?
C6 C5 C10 C9 1.1(3) ?
C1 C5 C10 C9 -177.73(18) ?
C3 C4 C13 C18 -53.1(3) y
Se1 C4 C13 C18 68.1(2) y
C3 C4 C13 C14 124.3(2) y
Se1 C4 C13 C14 -114.51(18) y
C18 C13 C14 C15 1.6(3) ?
C4 C13 C14 C15 -175.9(2) ?
C13 C14 C15 C16 -0.5(3) ?
C14 C15 C16 C17 -0.8(3) ?
C15 C16 C17 C18 0.8(3) ?
C14 C13 C18 C17 -1.5(3) ?
C4 C13 C18 C17 175.9(2) ?
C16 C17 C18 C13 0.3(3) ?
C22 Se2 C19 N2 -0.40(18) ?
C22 Se2 C19 C23 177.88(13) ?
C23 C19 N2 C20 178.71(16) ?
Se2 C19 N2 C20 -3.1(3) ?
C19 N2 C20 O2 -84.0(2) ?
C19 N2 C20 C30 156.55(17) ?
C19 N2 C20 C21 34.7(2) ?
O2 C20 C21 C22 51.2(2) ?
N2 C20 C21 C22 -68.0(2) ?
C30 C20 C21 C22 171.90(16) ?
C20 C21 C22 C31 -179.74(16) ?
C20 C21 C22 Se2 60.40(18) ?
C19 Se2 C22 C31 -151.95(13) ?
C19 Se2 C22 C21 -26.42(14) ?
N2 C19 C23 C28 39.3(3) y
Se2 C19 C23 C28 -139.10(15) y
N2 C19 C23 C24 -140.36(19) y
Se2 C19 C23 C24 41.2(2) y
C28 C23 C24 C25 -1.8(3) ?
C19 C23 C24 C25 177.86(18) ?
C23 C24 C25 C26 0.8(3) ?
C24 C25 C26 C27 1.1(3) ?
C24 C25 C26 C29 -176.20(19) ?
C25 C26 C27 C28 -1.9(3) ?
C29 C26 C27 C28 175.34(19) ?
C26 C27 C28 C23 0.9(3) ?
C24 C23 C28 C27 1.0(3) ?
C19 C23 C28 C27 -178.72(17) ?
C21 C22 C31 C36 -48.0(3) y
Se2 C22 C31 C36 73.1(2) y
C21 C22 C31 C32 134.69(19) y
Se2 C22 C31 C32 -104.19(18) y
C36 C31 C32 C33 0.2(3) ?
C22 C31 C32 C33 177.53(19) ?
C31 C32 C33 C34 -0.5(3) ?
C32 C33 C34 C35 0.6(4) ?
C33 C34 C35 C36 -0.5(3) ?
C34 C35 C36 C31 0.2(3) ?
C32 C31 C36 C35 0.0(3) ?
C22 C31 C36 C35 -177.31(19) ?

loop_
_cod_related_entry_id
_cod_related_entry_database
_cod_related_entry_code
1 ChemSpider 7973968
